data_7243561
loop_
_publ_author_name
'Qiu, Qi-Ming'
'Sun, Ke-Ning'
'Yang, Guo-Yu'

_publ_section_title
;
 Five new rubidium borates with 0D clusters, 1D chains, 2D layers and 3D
 frameworks
;
_journal_issue 40
_journal_name_full CrystEngComm
_journal_page_first 7081
_journal_page_last 7089
_journal_paper_doi 10.1039/D1CE00944C
_journal_volume 23
_journal_year 2021
_chemical_formula_sum 'B12 H12 Na O27 Rb5'
_chemical_formula_weight 1024.16
_space_group_crystal_system trigonal
_space_group_IT_number 155
_space_group_name_Hall 'R 3 2"'
_space_group_name_H-M_alt 'R 3 2 :H'
_atom_sites_solution_hydrogens difmap
_audit_creation_method SHELXL-2018/3
_audit_update_record
;
2021-06-02 deposited with the CCDC.	2021-09-01 downloaded from the CCDC.
;
_cell_angle_alpha 90
_cell_angle_beta 90
_cell_angle_gamma 120
_cell_formula_units_Z 3
_cell_length_a 11.1487(4)
_cell_length_b 11.1487(4)
_cell_length_c 20.6785(15)
_cell_measurement_reflns_used 3873
_cell_measurement_temperature 296(2)
_cell_measurement_theta_max 29.49
_cell_measurement_theta_min 2.33
_cell_volume 2225.9(2)
_computing_cell_refinement 'Bruker SAINT'
_computing_data_collection 'Bruker APEX2'
_computing_data_reduction 'Bruker SAINT'
_computing_molecular_graphics 'Bruker SHELXTL'
_computing_publication_material 'Bruker SHELXTL'
_computing_structure_refinement 'SHELXL-2018/3 (Sheldrick, 2018)'
_computing_structure_solution 'SHELXL-2018/3 (Sheldrick, 2018)'
_diffrn_ambient_temperature 296(2)
_diffrn_measured_fraction_theta_full 0.981
_diffrn_measured_fraction_theta_max 0.982
_diffrn_measurement_device_type 'CCD area detector'
_diffrn_measurement_method 'phi and omega scans'
_diffrn_radiation_type MoK\a
_diffrn_radiation_wavelength 0.71073
_diffrn_reflns_av_R_equivalents 0.0414
_diffrn_reflns_av_unetI/netI 0.0283
_diffrn_reflns_Laue_measured_fraction_full 0.981
_diffrn_reflns_Laue_measured_fraction_max 0.982
_diffrn_reflns_limit_h_max 13
_diffrn_reflns_limit_h_min -13
_diffrn_reflns_limit_k_max 13
_diffrn_reflns_limit_k_min -13
_diffrn_reflns_limit_l_max 25
_diffrn_reflns_limit_l_min -25
_diffrn_reflns_number 7441
_diffrn_reflns_point_group_measured_fraction_full 0.986
_diffrn_reflns_point_group_measured_fraction_max 0.987
_diffrn_reflns_theta_full 25.242
_diffrn_reflns_theta_max 25.911
_diffrn_reflns_theta_min 2.887
_diffrn_source 'fine-focus sealed tube'
_exptl_absorpt_coefficient_mu 8.300
_exptl_absorpt_correction_type multi-scan
_exptl_absorpt_process_details sadabs
_exptl_crystal_colour colorless
_exptl_crystal_density_diffrn 2.292
_exptl_crystal_description block
_exptl_crystal_F_000 1452
_exptl_crystal_size_max 0.030
_exptl_crystal_size_mid 0.020
_exptl_crystal_size_min 0.020
_exptl_transmission_factor_max 0.7461
_exptl_transmission_factor_min 0.4867
_refine_diff_density_max 1.485
_refine_diff_density_min -0.406
_refine_diff_density_rms 0.095
_refine_ls_abs_structure_details
;
 Refined as an inversion twin.
;
_refine_ls_abs_structure_Flack 0.11(2)
_refine_ls_extinction_method none
_refine_ls_goodness_of_fit_ref 1.125
_refine_ls_hydrogen_treatment constr
_refine_ls_matrix_type full
_refine_ls_number_parameters 72
_refine_ls_number_reflns 965
_refine_ls_number_restraints 0
_refine_ls_restrained_S_all 1.125
_refine_ls_R_factor_all 0.0266
_refine_ls_R_factor_gt 0.0254
_refine_ls_shift/su_max 0.000
_refine_ls_shift/su_mean 0.000
_refine_ls_structure_factor_coef Fsqd
_refine_ls_weighting_details 'w=1/[\s^2^(Fo^2^)+(0.0366P)^2^+5.6390P] where P=(Fo^2^+2Fc^2^)/3'
_refine_ls_weighting_scheme calc
_refine_ls_wR_factor_gt 0.0678
_refine_ls_wR_factor_ref 0.0683
_reflns_Friedel_coverage 0.729
_reflns_Friedel_fraction_full 0.992
_reflns_Friedel_fraction_max 0.993
_reflns_number_gt 935
_reflns_number_total 965
_reflns_threshold_expression 'I > 2\s(I)'
_cod_data_source_file d1ce00944c2.cif
_cod_data_source_block 2_a_sqd
_cod_depositor_comments 'Adding full bibliography for 7243561--7243565.cif.'
_cod_database_code 7243561
_shelx_shelxl_version_number 2018/3
_shelx_space_group_comment
;
The symmetry employed for this shelxl refinement is uniquely defined
by the following loop, which should always be used as a source of
symmetry information in preference to the above space-group names.
They are only intended as comments.
;
_shelx_estimated_absorpt_t_min 0.789
_shelx_estimated_absorpt_t_max 0.852

loop_
_space_group_symop_operation_xyz
'x, y, z'
'-y, x-y, z'
'-x+y, -x, z'
'y, x, -z'
'x-y, -y, -z'
'-x, -x+y, -z'
'x+2/3, y+1/3, z+1/3'
'-y+2/3, x-y+1/3, z+1/3'
'-x+y+2/3, -x+1/3, z+1/3'
'y+2/3, x+1/3, -z+1/3'
'x-y+2/3, -y+1/3, -z+1/3'
'-x+2/3, -x+y+1/3, -z+1/3'
'x+1/3, y+2/3, z+2/3'
'-y+1/3, x-y+2/3, z+2/3'
'-x+y+1/3, -x+2/3, z+2/3'
'y+1/3, x+2/3, -z+2/3'
'x-y+1/3, -y+2/3, -z+2/3'
'-x+1/3, -x+y+2/3, -z+2/3'

loop_
_atom_site_label
_atom_site_type_symbol
_atom_site_fract_x
_atom_site_fract_y
_atom_site_fract_z
_atom_site_U_iso_or_equiv
_atom_site_adp_type
_atom_site_occupancy
_atom_site_site_symmetry_order
_atom_site_calc_flag
_atom_site_refinement_flags_posn
_atom_site_refinement_flags_adp
_atom_site_refinement_flags_occupancy
_atom_site_disorder_assembly
_atom_site_disorder_group
Rb Rb 0.40574(7) 0.22196(7) 0.46565(3) 0.0262(2) Uani 0.8333 1 d . . P . .
Na Na 0.000000 0.000000 0.500000 0.0223(11) Uani 1 6 d S T P . .
O4 O 0.333333 0.1900(5) 0.666667 0.0181(10) Uani 1 2 d S T P . .
O5 O 0.1917(4) 0.1169(4) 0.57146(18) 0.0225(8) Uani 1 1 d . . . . .
H5 H 0.139248 0.139629 0.590829 0.027 Uiso 1 1 d R U . . .
O3 O 0.3727(4) 0.0632(4) 0.5830(2) 0.0230(8) Uani 1 1 d . . . . .
O2 O 0.4979(4) 0.1126(4) 0.68315(18) 0.0221(8) Uani 1 1 d . . . . .
O1 O 0.5874(4) 0.0710(5) 0.5876(2) 0.0350(11) Uani 1 1 d . . . . .
H1 H 0.659896 0.097313 0.609739 0.042 Uiso 1 1 d R U . . .
B1 B 0.4845(6) 0.0820(6) 0.6185(3) 0.0203(13) Uani 1 1 d . . . . .
B2 B 0.2663(6) 0.0817(6) 0.6184(3) 0.0176(12) Uani 1 1 d . . . . .

loop_
_atom_site_aniso_label
_atom_site_aniso_U_11
_atom_site_aniso_U_22
_atom_site_aniso_U_33
_atom_site_aniso_U_23
_atom_site_aniso_U_13
_atom_site_aniso_U_12
Rb 0.0271(4) 0.0232(3) 0.0258(3) 0.0002(3) 0.0005(3) 0.0108(3)
Na 0.0234(16) 0.0234(16) 0.020(2) 0.000 0.000 0.0117(8)
O4 0.017(2) 0.0179(18) 0.019(2) -0.0013(10) -0.003(2) 0.0086(12)
O5 0.0172(18) 0.028(2) 0.0252(19) -0.0020(17) -0.0026(15) 0.0130(16)
O3 0.0206(19) 0.025(2) 0.024(2) -0.0053(17) -0.0020(17) 0.0120(16)
O2 0.0172(19) 0.030(2) 0.0215(19) -0.0032(17) -0.0041(16) 0.0138(16)
O1 0.023(2) 0.056(3) 0.031(2) -0.015(2) -0.0044(18) 0.024(2)
B1 0.018(3) 0.021(3) 0.020(3) -0.001(2) 0.000(2) 0.009(3)
B2 0.014(3) 0.019(3) 0.017(3) 0.000(2) 0.000(2) 0.007(2)

loop_
_atom_type_symbol
_atom_type_description
_atom_type_scat_dispersion_real
_atom_type_scat_dispersion_imag
_atom_type_scat_source
B B 0.0013 0.0007 'International Tables Vol C Tables 4.2.6.8 and 6.1.1.4'
H H 0.0000 0.0000 'International Tables Vol C Tables 4.2.6.8 and 6.1.1.4'
O O 0.0106 0.0060 'International Tables Vol C Tables 4.2.6.8 and 6.1.1.4'
Na Na 0.0362 0.0249 'International Tables Vol C Tables 4.2.6.8 and 6.1.1.4'
Rb Rb -0.9393 2.9676 'International Tables Vol C Tables 4.2.6.8 and 6.1.1.4'

loop_
_geom_angle_atom_site_label_1
_geom_angle_atom_site_label_2
_geom_angle_atom_site_label_3
_geom_angle
_geom_angle_site_symmetry_1
_geom_angle_site_symmetry_3
_geom_angle_publ_flag
O3 Rb O3 76.34(13) . 5_556 ?
O3 Rb O5 47.47(11) . . ?
O3 Rb O5 92.16(11) 5_556 . ?
O3 Rb O1 143.86(12) . 6_666 ?
O3 Rb O1 135.66(11) 5_556 6_666 ?
O5 Rb O1 105.53(12) . 6_666 ?
O3 Rb O2 115.26(11) . 14_544 ?
O3 Rb O2 46.68(10) 5_556 14_544 ?
O5 Rb O2 99.65(11) . 14_544 ?
O1 Rb O2 89.80(11) 6_666 14_544 ?
O3 Rb O1 69.49(11) . 3_665 ?
O3 Rb O1 145.83(12) 5_556 3_665 ?
O5 Rb O1 64.85(12) . 3_665 ?
O1 Rb O1 77.18(14) 6_666 3_665 ?
O2 Rb O1 155.38(12) 14_544 3_665 ?
O3 Rb O5 108.95(10) . 4_556 ?
O3 Rb O5 90.02(10) 5_556 4_556 ?
O5 Rb O5 64.39(13) . 4_556 ?
O1 Rb O5 63.64(10) 6_666 4_556 ?
O2 Rb O5 54.42(10) 14_544 4_556 ?
O1 Rb O5 100.96(11) 3_665 4_556 ?
O3 Rb B2 90.67(13) . 5_556 ?
O3 Rb B2 25.10(12) 5_556 5_556 ?
O5 Rb B2 86.92(13) . 5_556 ?
O1 Rb B2 114.25(13) 6_666 5_556 ?
O2 Rb B2 25.19(12) 14_544 5_556 ?
O1 Rb B2 151.72(13) 3_665 5_556 ?
O5 Rb B2 65.68(12) 4_556 5_556 ?
O3 Rb B2 24.61(12) . . ?
O3 Rb B2 89.16(13) 5_556 . ?
O5 Rb B2 24.10(12) . . ?
O1 Rb B2 122.48(13) 6_666 . ?
O2 Rb B2 114.14(12) 14_544 . ?
O1 Rb B2 59.31(12) 3_665 . ?
O5 Rb B2 88.29(12) 4_556 . ?
B2 Rb B2 94.28(15) 5_556 . ?
O3 Rb B1 84.10(13) . 5_556 ?
O3 Rb B1 18.82(12) 5_556 5_556 ?
O5 Rb B1 109.52(13) . 5_556 ?
O1 Rb B1 131.76(14) 6_666 5_556 ?
O2 Rb B1 52.79(12) 14_544 5_556 ?
O1 Rb B1 148.44(13) 3_665 5_556 ?
O5 Rb B1 103.85(12) 4_556 5_556 ?
B2 Rb B1 38.71(14) 5_556 5_556 ?
B2 Rb B1 102.11(14) . 5_556 ?
O3 Rb Rb 94.44(8) . 4_556 ?
O3 Rb Rb 134.00(7) 5_556 4_556 ?
O5 Rb Rb 53.51(8) . 4_556 ?
O1 Rb Rb 52.55(9) 6_666 4_556 ?
O2 Rb Rb 104.07(8) 14_544 4_556 ?
O1 Rb Rb 51.48(9) 3_665 4_556 ?
O5 Rb Rb 49.96(7) 4_556 4_556 ?
B2 Rb Rb 113.35(9) 5_556 4_556 ?
B2 Rb Rb 70.65(10) . 4_556 ?
B1 Rb Rb 151.77(10) 5_556 4_556 ?
O3 Rb Na 73.46(8) . . ?
O3 Rb Na 72.91(7) 5_556 . ?
O5 Rb Na 36.51(7) . . ?
O1 Rb Na 97.73(8) 6_666 . ?
O2 Rb Na 63.78(8) 14_544 . ?
O1 Rb Na 96.97(9) 3_665 . ?
O5 Rb Na 36.65(7) 4_556 . ?
B2 Rb Na 56.99(10) 5_556 . ?
B2 Rb Na 56.81(9) . . ?
B1 Rb Na 91.50(10) 5_556 . ?
Rb Rb Na 61.357(9) 4_556 . ?
O5 Na O5 168.7(2) 6_556 . ?
O5 Na O5 102.74(19) 6_556 3 ?
O5 Na O5 85.52(13) . 3 ?
O5 Na O5 85.52(13) 6_556 4_556 ?
O5 Na O5 87.43(19) . 4_556 ?
O5 Na O5 168.7(2) 3 4_556 ?
O5 Na O5 85.52(13) 6_556 5_556 ?
O5 Na O5 102.74(19) . 5_556 ?
O5 Na O5 87.43(19) 3 5_556 ?
O5 Na O5 85.52(13) 4_556 5_556 ?
O5 Na O5 87.43(19) 6_556 2 ?
O5 Na O5 85.52(13) . 2 ?
O5 Na O5 85.52(13) 3 2 ?
O5 Na O5 102.74(19) 4_556 2 ?
O5 Na O5 168.7(2) 5_556 2 ?
O5 Na Rb 130.42(9) 6_556 . ?
O5 Na Rb 48.79(9) . . ?
O5 Na Rb 116.58(10) 3 . ?
O5 Na Rb 52.42(10) 4_556 . ?
O5 Na Rb 68.27(10) 5_556 . ?
O5 Na Rb 122.90(10) 2 . ?
O5 Na Rb 116.58(10) 6_556 4_556 ?
O5 Na Rb 52.42(10) . 4_556 ?
O5 Na Rb 130.42(9) 3 4_556 ?
O5 Na Rb 48.79(9) 4_556 4_556 ?
O5 Na Rb 122.90(10) 5_556 4_556 ?
O5 Na Rb 68.27(10) 2 4_556 ?
Rb Na Rb 57.288(18) . 4_556 ?
O5 Na Rb 68.27(10) 6_556 3 ?
O5 Na Rb 122.90(10) . 3 ?
O5 Na Rb 48.79(9) 3 3 ?
O5 Na Rb 130.42(9) 4_556 3 ?
O5 Na Rb 52.42(10) 5_556 3 ?
O5 Na Rb 116.58(10) 2 3 ?
Rb Na Rb 116.897(5) . 3 ?
Rb Na Rb 173.878(18) 4_556 3 ?
O5 Na Rb 48.79(9) 6_556 6_556 ?
O5 Na Rb 130.42(9) . 6_556 ?
O5 Na Rb 68.27(10) 3 6_556 ?
O5 Na Rb 122.90(10) 4_556 6_556 ?
O5 Na Rb 116.58(10) 5_556 6_556 ?
O5 Na Rb 52.42(10) 2 6_556 ?
Rb Na Rb 173.878(18) . 6_556 ?
Rb Na Rb 116.898(5) 4_556 6_556 ?
Rb Na Rb 68.982(18) 3 6_556 ?
O5 Na Rb 52.42(10) 6_556 2 ?
O5 Na Rb 116.58(10) . 2 ?
O5 Na Rb 122.90(10) 3 2 ?
O5 Na Rb 68.27(10) 4_556 2 ?
O5 Na Rb 130.42(9) 5_556 2 ?
O5 Na Rb 48.79(9) 2 2 ?
Rb Na Rb 116.898(5) . 2 ?
Rb Na Rb 68.982(18) 4_556 2 ?
Rb Na Rb 116.897(6) 3 2 ?
Rb Na Rb 57.287(18) 6_556 2 ?
O5 Na Rb 122.90(10) 6_556 5_556 ?
O5 Na Rb 68.27(10) . 5_556 ?
O5 Na Rb 52.42(10) 3 5_556 ?
O5 Na Rb 116.58(10) 4_556 5_556 ?
O5 Na Rb 48.79(9) 5_556 5_556 ?
O5 Na Rb 130.42(9) 2 5_556 ?
Rb Na Rb 68.981(18) . 5_556 ?
Rb Na Rb 116.897(6) 4_556 5_556 ?
Rb Na Rb 57.287(18) 3 5_556 ?
Rb Na Rb 116.898(6) 6_556 5_556 ?
Rb Na Rb 173.878(18) 2 5_556 ?
O5 Na H5 151.1 6_556 . ?
O5 Na H5 20.2 . . ?
O5 Na H5 85.4 3 . ?
O5 Na H5 91.0 4_556 . ?
O5 Na H5 122.8 5_556 . ?
O5 Na H5 65.4 2 . ?
Rb Na H5 65.1 . . ?
Rb Na H5 45.8 4_556 . ?
Rb Na H5 131.6 3 . ?
Rb Na H5 112.8 6_556 . ?
Rb Na H5 99.8 2 . ?
Rb Na H5 84.2 5_556 . ?
B2 O4 B2 110.0(6) 12_556 . ?
B2 O5 Na 138.2(3) . . ?
B2 O5 Rb 98.1(3) . . ?
Na O5 Rb 94.70(12) . . ?
B2 O5 Rb 130.8(3) . 4_556 ?
Na O5 Rb 90.93(12) . 4_556 ?
Rb O5 Rb 76.52(9) . 4_556 ?
B2 O5 H5 109.8 . . ?
Na O5 H5 83.8 . . ?
Rb O5 H5 139.5 . . ?
Rb O5 H5 63.1 4_556 . ?
B1 O3 B2 116.2(5) . . ?
B1 O3 Rb 121.6(3) . . ?
B2 O3 Rb 101.0(3) . . ?
B1 O3 Rb 116.7(3) . 5_556 ?
B2 O3 Rb 97.3(3) . 5_556 ?
Rb O3 Rb 100.05(12) . 5_556 ?
B1 O2 B2 119.7(4) . 12_556 ?
B1 O2 Rb 128.6(3) . 9 ?
B2 O2 Rb 92.0(3) 12_556 9 ?
B1 O1 Rb 131.0(4) . 6_656 ?
B1 O1 Rb 140.4(4) . 2_655 ?
Rb O1 Rb 75.96(9) 6_656 2_655 ?
B1 O1 H1 114.6 . . ?
Rb O1 H1 93.1 6_656 . ?
Rb O1 H1 87.6 2_655 . ?
O3 B1 O2 122.6(5) . . ?
O3 B1 O1 118.4(5) . . ?
O2 B1 O1 119.0(5) . . ?
O3 B1 Rb 44.5(3) . 5_556 ?
O2 B1 Rb 127.4(4) . 5_556 ?
O1 B1 Rb 96.5(3) . 5_556 ?
O5 B2 O4 111.2(5) . . ?
O5 B2 O2 109.6(4) . 12_556 ?
O4 B2 O2 110.0(5) . 12_556 ?
O5 B2 O3 108.1(4) . . ?
O4 B2 O3 109.7(4) . . ?
O2 B2 O3 108.1(5) 12_556 . ?
O5 B2 Rb 91.2(3) . 5_556 ?
O4 B2 Rb 157.4(4) . 5_556 ?
O2 B2 Rb 62.8(3) 12_556 5_556 ?
O3 B2 Rb 57.6(3) . 5_556 ?
O5 B2 Rb 57.8(2) . . ?
O4 B2 Rb 108.5(3) . . ?
O2 B2 Rb 141.3(4) 12_556 . ?
O3 B2 Rb 54.4(3) . . ?
Rb B2 Rb 80.11(13) 5_556 . ?

loop_
_geom_bond_atom_site_label_1
_geom_bond_atom_site_label_2
_geom_bond_distance
_geom_bond_site_symmetry_2
_geom_bond_publ_flag
Rb O3 2.916(4) . ?
Rb O3 2.976(4) 5_556 ?
Rb O5 3.009(4) . ?
Rb O1 3.083(5) 6_666 ?
Rb O2 3.110(4) 14_544 ?
Rb O1 3.128(4) 3_665 ?
Rb O5 3.160(4) 4_556 ?
Rb B2 3.495(6) 5_556 ?
Rb B2 3.522(6) . ?
Rb B1 3.793(6) 5_556 ?
Rb Rb 3.8224(13) 4_556 ?
Rb Na 3.9870(7) . ?
Na O5 2.380(4) 6_556 ?
Na O5 2.380(4) . ?
Na O5 2.380(4) 3 ?
Na O5 2.380(4) 4_556 ?
Na O5 2.380(4) 5_556 ?
Na O5 2.380(4) 2 ?
Na H5 2.4381 . ?
O4 B2 1.453(7) 12_556 ?
O4 B2 1.453(7) . ?
O5 B2 1.453(7) . ?
O5 H5 0.8458 . ?
O3 B1 1.369(8) . ?
O3 B2 1.494(7) . ?
O2 B1 1.370(7) . ?
O2 B2 1.489(7) 12_556 ?
O1 B1 1.371(8) . ?
O1 H1 0.8434 . ?

loop_
_geom_hbond_atom_site_label_D
_geom_hbond_atom_site_label_H
_geom_hbond_atom_site_label_A
_geom_hbond_distance_DH
_geom_hbond_distance_HA
_geom_hbond_distance_DA
_geom_hbond_angle_DHA
_geom_hbond_site_symmetry_A
_geom_hbond_publ_flag
O1 H1 O4 0.84 1.90 2.735(5) 173.7 2_655 yes
O1 H1 O4 0.84 1.90 2.735(5) 173.7 2_655 yes
O1 H1 O4 0.84 1.90 2.735(5) 173.7 2_655 yes
